data_7051201
loop_
_publ_author_name
'Uznanski, Pawel'
'Amiens, Catherine'
'Donnadieu, Bruno'
'Coppel, Yannick'
'Chaudret, Bruno'

_publ_section_title
;
 Oxidation of photochromic spirooxazines by coinage metal cations. Part I.
 Reaction with AgNO3: formation and characterisation of silver particles
;
_journal_coden_ASTM NJCHE5
_journal_issue 12
_journal_name_full 'New Journal of Chemistry'
_journal_page_first 1486
_journal_page_last 1494
_journal_paper_doi 10.1039/b105446p
_journal_volume 25
_journal_year 2001
_chemical_formula_sum 'C24 H23 N3 O4'
_chemical_formula_weight 417.45
_space_group_IT_number 14
_symmetry_cell_setting monoclinic
_symmetry_space_group_name_Hall '-P 2ybc'
_symmetry_space_group_name_H-M 'P 1 21/c 1'
_atom_sites_solution_hydrogens geom
_atom_sites_solution_primary direct
_atom_sites_solution_secondary difmap
_audit_creation_method SHELXL-97
_cell_angle_alpha 90.00
_cell_angle_beta 103.856(10)
_cell_angle_gamma 90.00
_cell_formula_units_Z 4
_cell_length_a 10.3622(9)
_cell_length_b 15.3310(15)
_cell_length_c 13.5407(12)
_cell_measurement_reflns_used 5000
_cell_measurement_temperature 180(2)
_cell_measurement_theta_max 52.0
_cell_measurement_theta_min 4.8
_cell_volume 2088.5(3)
_computing_cell_refinement
;
Stoe and Cie (1996) IPDS Manual. Version 2.75 Stoe and Cie, Darmstadt, 
Germany.
;
_computing_data_collection
;
Stoe and Cie (1996) IPDS Manual. Version 2.75 Stoe and Cie, Darmstadt, 
Germany
;
_computing_data_reduction
;
Stoe and Cie (1996) IPDS Manual. Version 2.75 Stoe and Cie, Darmstadt, 
Germany
;
_computing_molecular_graphics
;
Zsolnai,L.(1997). ZORTEP.Molecular Graphics Program.University of Heidelberg, 
Germany
;
_computing_publication_material 'SHELXL-97 (Sheldrick, 1997)'
_computing_structure_refinement 'SHELXL-97 (Sheldrick, 1997)'
_computing_structure_solution
;
Altomare, A., Cascarano, G., Giacovazzo G., Guagliardi A., Burla M.C., 
Polidori, G.  & Camalli, M. (1994) SIR92 - a program for automatic solution of 
crystal structures by direct methods. J. Appl. Cryst. (27), 435.
;
_diffrn_ambient_temperature 180(2)
_diffrn_measured_fraction_theta_full 0.929
_diffrn_measured_fraction_theta_max 0.929
_diffrn_measurement_device_type
;
Stoe and Cie (1996) IPDS Manual. Version 2.75. Stoe and Cie, Darmstadt, 
Germany.
;
_diffrn_radiation_source 'fine-focus sealed tube'
_diffrn_radiation_type MoK\a
_diffrn_radiation_wavelength 0.71073
_diffrn_reflns_av_R_equivalents 0.0371
_diffrn_reflns_av_sigmaI/netI 0.0268
_diffrn_reflns_limit_h_max 12
_diffrn_reflns_limit_h_min -12
_diffrn_reflns_limit_k_max 18
_diffrn_reflns_limit_k_min -19
_diffrn_reflns_limit_l_max 16
_diffrn_reflns_limit_l_min -16
_diffrn_reflns_number 16036
_diffrn_reflns_theta_full 26.15
_diffrn_reflns_theta_max 26.15
_diffrn_reflns_theta_min 2.42
_diffrn_standards_number 200
_exptl_absorpt_coefficient_mu 0.092
_exptl_absorpt_correction_T_max 0.85
_exptl_absorpt_correction_T_min 0.52
_exptl_absorpt_correction_type semi-empirical
_exptl_crystal_colour 'pale yellow'
_exptl_crystal_density_diffrn 1.328
_exptl_crystal_density_meas ?
_exptl_crystal_density_method 'not measured'
_exptl_crystal_description 'hexagonal plate'
_exptl_crystal_F_000 880
_exptl_crystal_size_max 0.20
_exptl_crystal_size_mid 0.15
_exptl_crystal_size_min 0.07
_refine_diff_density_max 0.241
_refine_diff_density_min -0.166
_refine_diff_density_rms 0.039
_refine_ls_extinction_method none
_refine_ls_goodness_of_fit_ref 1.018
_refine_ls_hydrogen_treatment mixed
_refine_ls_matrix_type full
_refine_ls_number_parameters 284
_refine_ls_number_reflns 3872
_refine_ls_number_restraints 0
_refine_ls_restrained_S_all 1.018
_refine_ls_R_factor_all 0.0523
_refine_ls_R_factor_gt 0.0399
_refine_ls_shift/su_max 0.000
_refine_ls_shift/su_mean 0.000
_refine_ls_structure_factor_coef Fsqd
_refine_ls_weighting_details 'calc w=1/[\s^2^(Fo^2^)+(0.0724P)^2^+0.1250P] where P=(Fo^2^+2Fc^2^)/3'
_refine_ls_weighting_scheme calc
_refine_ls_wR_factor_gt 0.1011
_refine_ls_wR_factor_ref 0.1088
_reflns_number_gt 3020
_reflns_number_total 3872
_reflns_threshold_expression >2sigma(I)
_cod_data_source_file b105446p.txt
_cod_data_source_block 4
_cod_depositor_comments
;
The following automatic conversions were performed:

'_exptl_crystal_density_meas' value 'none' was changed to '?' - the
value is perceived as not measured.

Automatic conversion script
Id: cif_fix_values 3008 2015-01-20 13:52:24Z robertas 
;
_cod_original_sg_symbol_H-M P21/c
_cod_original_formula_sum C24H23N3O4
_cod_database_code 7051201

loop_
_symmetry_equiv_pos_as_xyz
'x, y, z'
'-x, y+1/2, -z+1/2'
'-x, -y, -z'
'x, -y-1/2, z-1/2'

loop_
_atom_site_label
_atom_site_type_symbol
_atom_site_fract_x
_atom_site_fract_y
_atom_site_fract_z
_atom_site_U_iso_or_equiv
_atom_site_adp_type
_atom_site_occupancy
_atom_site_symmetry_multiplicity
_atom_site_calc_flag
_atom_site_refinement_flags
_atom_site_disorder_assembly
_atom_site_disorder_group
O1 O 0.88995(10) 0.01891(6) 0.60611(8) 0.0313(2) Uani 1 1 d . . .
O2 O 0.81430(11) 0.05955(6) 0.84123(7) 0.0351(3) Uani 1 1 d . . .
O3 O 0.52393(13) 0.43396(8) 0.67983(11) 0.0555(3) Uani 1 1 d . . .
O4 O 0.68567(12) 0.49568(7) 0.78649(9) 0.0454(3) Uani 1 1 d . . .
N1 N 0.93567(12) 0.13752(7) 0.71301(9) 0.0301(3) Uani 1 1 d . . .
N2 N 0.76955(12) -0.06459(7) 0.74467(9) 0.0301(3) Uani 1 1 d . . .
N3 N 0.63775(13) 0.43309(7) 0.73395(10) 0.0336(3) Uani 1 1 d . . .
C1 C 0.83539(14) 0.07293(8) 0.67209(10) 0.0274(3) Uani 1 1 d . . .
C2 C 0.80418(14) 0.01481(8) 0.75472(10) 0.0285(3) Uani 1 1 d . . .
C3 C 0.76781(14) -0.10164(8) 0.64915(10) 0.0278(3) Uani 1 1 d . . .
C4 C 0.70763(14) -0.18450(8) 0.62332(10) 0.0293(3) Uani 1 1 d . . .
C5 C 0.63558(15) -0.22734(9) 0.68511(12) 0.0361(3) Uani 1 1 d . . .
H5 H 0.6247 -0.2001 0.7456 0.043 Uiso 1 1 calc R . .
C6 C 0.58121(17) -0.30778(10) 0.65857(13) 0.0430(4) Uani 1 1 d . . .
H6 H 0.5330 -0.3360 0.7009 0.052 Uiso 1 1 calc R . .
C7 C 0.59592(17) -0.34919(10) 0.56908(13) 0.0438(4) Uani 1 1 d . . .
H7 H 0.5582 -0.4052 0.5515 0.053 Uiso 1 1 calc R . .
C8 C 0.66430(16) -0.30890(10) 0.50768(12) 0.0393(4) Uani 1 1 d . . .
H8 H 0.6734 -0.3372 0.4473 0.047 Uiso 1 1 calc R . .
C9 C 0.72194(15) -0.22573(9) 0.53234(11) 0.0324(3) Uani 1 1 d . . .
C10 C 0.79424(16) -0.18296(10) 0.46996(11) 0.0362(3) Uani 1 1 d . . .
H10 H 0.8060 -0.2110 0.4102 0.043 Uiso 1 1 calc R . .
C11 C 0.84714(15) -0.10225(9) 0.49431(11) 0.0334(3) Uani 1 1 d . . .
H11 H 0.8943 -0.0738 0.4514 0.040 Uiso 1 1 calc R . .
C12 C 0.83125(14) -0.06162(8) 0.58320(11) 0.0281(3) Uani 1 1 d . . .
C13 C 0.71154(14) 0.12814(8) 0.61596(10) 0.0296(3) Uani 1 1 d . . .
C14 C 0.74088(14) 0.21290(8) 0.67382(10) 0.0278(3) Uani 1 1 d . . .
C15 C 0.66125(15) 0.28402(9) 0.67552(10) 0.0301(3) Uani 1 1 d . . .
H15 H 0.5709 0.2844 0.6386 0.036 Uiso 1 1 calc R . .
C16 C 0.71761(14) 0.35594(8) 0.73354(10) 0.0287(3) Uani 1 1 d . . .
C17 C 0.84853(15) 0.35675(9) 0.78854(11) 0.0318(3) Uani 1 1 d . . .
H17 H 0.8832 0.4065 0.8278 0.038 Uiso 1 1 calc R . .
C18 C 0.92894(15) 0.28523(9) 0.78639(11) 0.0332(3) Uani 1 1 d . . .
H18 H 1.0190 0.2847 0.8239 0.040 Uiso 1 1 calc R . .
C19 C 0.87384(14) 0.21403(8) 0.72752(10) 0.0282(3) Uani 1 1 d . . .
C20 C 1.06334(15) 0.11240(10) 0.77667(13) 0.0386(4) Uani 1 1 d . . .
H20A H 1.0891 0.0554 0.7548 0.058 Uiso 1 1 calc R . .
H20B H 1.0571 0.1089 0.8477 0.058 Uiso 1 1 calc R . .
H20C H 1.1303 0.1559 0.7706 0.058 Uiso 1 1 calc R . .
C21 C 0.57868(16) 0.08730(10) 0.61966(13) 0.0391(4) Uani 1 1 d . . .
H21A H 0.5697 0.0306 0.5854 0.059 Uiso 1 1 calc R . .
H21B H 0.5062 0.1257 0.5853 0.059 Uiso 1 1 calc R . .
H21C H 0.5748 0.0794 0.6907 0.059 Uiso 1 1 calc R . .
C22 C 0.71697(19) 0.14357(10) 0.50514(11) 0.0427(4) Uani 1 1 d . . .
H22A H 0.7040 0.0881 0.4682 0.064 Uiso 1 1 calc R . .
H22B H 0.8037 0.1680 0.5033 0.064 Uiso 1 1 calc R . .
H22C H 0.6466 0.1845 0.4732 0.064 Uiso 1 1 calc R . .
C23 C 0.78399(18) 0.01253(10) 0.92561(11) 0.0407(4) Uani 1 1 d . . .
H23A H 0.8445 -0.0379 0.9443 0.049 Uiso 1 1 calc R . .
H23B H 0.6914 -0.0092 0.9070 0.049 Uiso 1 1 calc R . .
C24 C 0.8019(3) 0.07472(13) 1.01230(14) 0.0620(6) Uani 1 1 d . . .
H24A H 0.7836 0.0448 1.0715 0.093 Uiso 1 1 calc R . .
H24B H 0.7403 0.1238 0.9932 0.093 Uiso 1 1 calc R . .
H24C H 0.8935 0.0965 1.0292 0.093 Uiso 1 1 calc R . .

loop_
_atom_site_aniso_label
_atom_site_aniso_U_11
_atom_site_aniso_U_22
_atom_site_aniso_U_33
_atom_site_aniso_U_23
_atom_site_aniso_U_13
_atom_site_aniso_U_12
O1 0.0354(6) 0.0278(5) 0.0342(5) -0.0036(4) 0.0155(5) -0.0017(4)
O2 0.0457(7) 0.0349(5) 0.0268(5) -0.0054(4) 0.0131(5) -0.0054(4)
O3 0.0369(8) 0.0476(7) 0.0731(9) -0.0119(6) -0.0041(7) 0.0107(5)
O4 0.0474(7) 0.0311(5) 0.0559(7) -0.0100(5) 0.0091(6) 0.0006(5)
N1 0.0256(6) 0.0294(6) 0.0341(6) -0.0022(5) 0.0046(5) -0.0008(4)
N2 0.0317(7) 0.0314(6) 0.0277(6) -0.0015(4) 0.0079(5) -0.0012(5)
N3 0.0353(8) 0.0304(6) 0.0355(7) 0.0000(5) 0.0095(6) 0.0003(5)
C1 0.0287(8) 0.0279(6) 0.0267(7) -0.0032(5) 0.0084(6) -0.0006(5)
C2 0.0281(7) 0.0304(7) 0.0270(7) -0.0026(5) 0.0065(6) -0.0001(5)
C3 0.0270(7) 0.0292(6) 0.0267(7) -0.0005(5) 0.0053(6) 0.0028(5)
C4 0.0274(7) 0.0272(6) 0.0304(7) 0.0007(5) 0.0013(6) 0.0034(5)
C5 0.0348(8) 0.0355(7) 0.0369(8) 0.0014(6) 0.0067(7) -0.0019(6)
C6 0.0406(10) 0.0387(8) 0.0489(9) 0.0044(7) 0.0090(8) -0.0067(6)
C7 0.0422(10) 0.0314(7) 0.0517(10) -0.0032(7) -0.0008(8) -0.0059(6)
C8 0.0389(9) 0.0340(7) 0.0396(8) -0.0066(6) -0.0015(8) 0.0019(6)
C9 0.0304(8) 0.0313(7) 0.0319(7) -0.0014(5) 0.0005(7) 0.0039(5)
C10 0.0422(9) 0.0359(7) 0.0303(7) -0.0053(6) 0.0080(7) 0.0049(6)
C11 0.0358(9) 0.0354(7) 0.0309(7) -0.0001(6) 0.0117(7) 0.0037(6)
C12 0.0271(7) 0.0267(6) 0.0293(7) -0.0005(5) 0.0044(6) 0.0016(5)
C13 0.0301(8) 0.0292(7) 0.0280(7) -0.0023(5) 0.0038(6) 0.0009(5)
C14 0.0304(8) 0.0290(6) 0.0242(6) 0.0010(5) 0.0067(6) -0.0016(5)
C15 0.0279(7) 0.0331(7) 0.0286(7) 0.0009(5) 0.0055(6) 0.0001(5)
C16 0.0324(8) 0.0267(6) 0.0284(7) 0.0014(5) 0.0097(6) 0.0007(5)
C17 0.0343(8) 0.0288(7) 0.0314(7) -0.0019(5) 0.0063(7) -0.0046(5)
C18 0.0279(8) 0.0322(7) 0.0371(8) -0.0019(6) 0.0034(7) -0.0036(5)
C19 0.0289(8) 0.0271(6) 0.0292(7) 0.0000(5) 0.0081(6) -0.0008(5)
C20 0.0296(8) 0.0365(8) 0.0467(9) -0.0033(6) 0.0034(8) 0.0025(6)
C21 0.0281(8) 0.0364(8) 0.0494(9) -0.0069(6) 0.0028(8) -0.0006(6)
C22 0.0552(11) 0.0421(8) 0.0279(7) -0.0002(6) 0.0041(8) 0.0075(7)
C23 0.0491(10) 0.0453(8) 0.0305(8) -0.0002(6) 0.0149(8) -0.0034(7)
C24 0.0912(16) 0.0642(12) 0.0360(9) -0.0114(8) 0.0261(11) -0.0025(10)

loop_
_atom_type_symbol
_atom_type_description
_atom_type_scat_dispersion_real
_atom_type_scat_dispersion_imag
_atom_type_scat_source
C C 0.0033 0.0016 'International Tables Vol C Tables 4.2.6.8 and 6.1.1.4'
H H 0.0000 0.0000 'International Tables Vol C Tables 4.2.6.8 and 6.1.1.4'
N N 0.0061 0.0033 'International Tables Vol C Tables 4.2.6.8 and 6.1.1.4'
O O 0.0106 0.0060 'International Tables Vol C Tables 4.2.6.8 and 6.1.1.4'

loop_
_geom_angle_atom_site_label_1
_geom_angle_atom_site_label_2
_geom_angle_atom_site_label_3
_geom_angle
_geom_angle_site_symmetry_1
_geom_angle_site_symmetry_3
_geom_angle_publ_flag
C12 O1 C1 116.10(10) . . ?
C2 O2 C23 116.67(11) . . ?
C19 N1 C1 108.83(11) . . ?
C19 N1 C20 122.23(12) . . ?
C1 N1 C20 121.09(11) . . ?
C2 N2 C3 115.28(11) . . ?
O4 N3 O3 122.29(12) . . ?
O4 N3 C16 119.35(13) . . ?
O3 N3 C16 118.34(12) . . ?
O1 C1 N1 106.29(10) . . ?
O1 C1 C2 107.76(10) . . ?
N1 C1 C2 112.23(11) . . ?
O1 C1 C13 114.12(11) . . ?
N1 C1 C13 104.18(10) . . ?
C2 C1 C13 112.16(11) . . ?
N2 C2 O2 123.14(12) . . ?
N2 C2 C1 125.95(12) . . ?
O2 C2 C1 110.89(11) . . ?
C12 C3 N2 120.92(12) . . ?
C12 C3 C4 119.29(12) . . ?
N2 C3 C4 119.65(12) . . ?
C5 C4 C3 122.26(13) . . ?
C5 C4 C9 119.10(13) . . ?
C3 C4 C9 118.64(12) . . ?
C6 C5 C4 120.49(14) . . ?
C6 C5 H5 119.8 . . ?
C4 C5 H5 119.8 . . ?
C5 C6 C7 120.67(15) . . ?
C5 C6 H6 119.7 . . ?
C7 C6 H6 119.7 . . ?
C8 C7 C6 119.99(14) . . ?
C8 C7 H7 120.0 . . ?
C6 C7 H7 120.0 . . ?
C7 C8 C9 121.11(14) . . ?
C7 C8 H8 119.4 . . ?
C9 C8 H8 119.4 . . ?
C8 C9 C10 122.03(13) . . ?
C8 C9 C4 118.64(13) . . ?
C10 C9 C4 119.33(13) . . ?
C11 C10 C9 121.06(13) . . ?
C11 C10 H10 119.5 . . ?
C9 C10 H10 119.5 . . ?
C10 C11 C12 119.30(13) . . ?
C10 C11 H11 120.4 . . ?
C12 C11 H11 120.4 . . ?
C3 C12 O1 120.52(12) . . ?
C3 C12 C11 122.24(13) . . ?
O1 C12 C11 117.11(12) . . ?
C14 C13 C21 114.06(11) . . ?
C14 C13 C22 108.96(11) . . ?
C21 C13 C22 109.92(13) . . ?
C14 C13 C1 99.95(11) . . ?
C21 C13 C1 113.70(11) . . ?
C22 C13 C1 109.81(11) . . ?
C15 C14 C19 120.29(13) . . ?
C15 C14 C13 130.23(14) . . ?
C19 C14 C13 109.39(12) . . ?
C14 C15 C16 117.69(14) . . ?
C14 C15 H15 121.2 . . ?
C16 C15 H15 121.2 . . ?
C17 C16 C15 122.27(13) . . ?
C17 C16 N3 118.67(12) . . ?
C15 C16 N3 119.04(13) . . ?
C18 C17 C16 120.02(13) . . ?
C18 C17 H17 120.0 . . ?
C16 C17 H17 120.0 . . ?
C17 C18 C19 117.91(14) . . ?
C17 C18 H18 121.0 . . ?
C19 C18 H18 121.0 . . ?
N1 C19 C18 127.65(13) . . ?
N1 C19 C14 110.55(12) . . ?
C18 C19 C14 121.80(13) . . ?
N1 C20 H20A 109.5 . . ?
N1 C20 H20B 109.5 . . ?
H20A C20 H20B 109.5 . . ?
N1 C20 H20C 109.5 . . ?
H20A C20 H20C 109.5 . . ?
H20B C20 H20C 109.5 . . ?
C13 C21 H21A 109.5 . . ?
C13 C21 H21B 109.5 . . ?
H21A C21 H21B 109.5 . . ?
C13 C21 H21C 109.5 . . ?
H21A C21 H21C 109.5 . . ?
H21B C21 H21C 109.5 . . ?
C13 C22 H22A 109.5 . . ?
C13 C22 H22B 109.5 . . ?
H22A C22 H22B 109.5 . . ?
C13 C22 H22C 109.5 . . ?
H22A C22 H22C 109.5 . . ?
H22B C22 H22C 109.5 . . ?
O2 C23 C24 107.09(13) . . ?
O2 C23 H23A 110.3 . . ?
C24 C23 H23A 110.3 . . ?
O2 C23 H23B 110.3 . . ?
C24 C23 H23B 110.3 . . ?
H23A C23 H23B 108.6 . . ?
C23 C24 H24A 109.5 . . ?
C23 C24 H24B 109.5 . . ?
H24A C24 H24B 109.5 . . ?
C23 C24 H24C 109.5 . . ?
H24A C24 H24C 109.5 . . ?
H24B C24 H24C 109.5 . . ?

loop_
_geom_bond_atom_site_label_1
_geom_bond_atom_site_label_2
_geom_bond_distance
_geom_bond_site_symmetry_2
_geom_bond_publ_flag
O1 C12 1.3784(16) . ?
O1 C1 1.4303(15) . ?
O2 C2 1.3397(16) . ?
O2 C23 1.4477(17) . ?
O3 N3 1.2305(18) . ?
O4 N3 1.2265(16) . ?
N1 C19 1.3731(17) . ?
N1 C1 1.4463(18) . ?
N1 C20 1.448(2) . ?
N2 C2 1.2671(18) . ?
N2 C3 1.4088(17) . ?
N3 C16 1.4445(17) . ?
C1 C2 1.5243(18) . ?
C1 C13 1.573(2) . ?
C3 C12 1.3737(19) . ?
C3 C4 1.4215(19) . ?
C4 C5 1.410(2) . ?
C4 C9 1.4236(19) . ?
C5 C6 1.368(2) . ?
C5 H5 0.9500 . ?
C6 C7 1.408(2) . ?
C6 H6 0.9500 . ?
C7 C8 1.363(2) . ?
C7 H7 0.9500 . ?
C8 C9 1.414(2) . ?
C8 H8 0.9500 . ?
C9 C10 1.417(2) . ?
C10 C11 1.361(2) . ?
C10 H10 0.9500 . ?
C11 C12 1.3996(19) . ?
C11 H11 0.9500 . ?
C13 C14 1.5102(18) . ?
C13 C21 1.524(2) . ?
C13 C22 1.533(2) . ?
C14 C15 1.3709(19) . ?
C14 C19 1.396(2) . ?
C15 C16 1.398(2) . ?
C15 H15 0.9500 . ?
C16 C17 1.382(2) . ?
C17 C18 1.382(2) . ?
C17 H17 0.9500 . ?
C18 C19 1.391(2) . ?
C18 H18 0.9500 . ?
C20 H20A 0.9800 . ?
C20 H20B 0.9800 . ?
C20 H20C 0.9800 . ?
C21 H21A 0.9800 . ?
C21 H21B 0.9800 . ?
C21 H21C 0.9800 . ?
C22 H22A 0.9800 . ?
C22 H22B 0.9800 . ?
C22 H22C 0.9800 . ?
C23 C24 1.489(2) . ?
C23 H23A 0.9900 . ?
C23 H23B 0.9900 . ?
C24 H24A 0.9800 . ?
C24 H24B 0.9800 . ?
C24 H24C 0.9800 . ?

loop_
_cod_changelog_entry_id
_cod_changelog_entry_author
_cod_changelog_entry_date
_cod_changelog_entry_text
1 'Vaitkus, Antanas' 2022-05-09T02:00:00+03:00 'Updated bibliographic information.'
2 'Vaitkus, Antanas' 2022-05-09T02:05:00+03:00
;
 Changed the '_diffrn_radiation_type' data item value to 'MoK\a' after
 consulting the original publication.
;
